data_7011648
loop_
_publ_author_name
'Beer, Paul D.'
'Brindley, Giles D.'
'Danny Fox, O.'
'Grieve, Alan'
'Ogden, Mark I.'
'Szemes, Fridrich'
'Drew, Michael G. B.'

_publ_section_title
;
 Acid-amide calixarene ligands for uranyl and lanthanide ions:
 synthesis, structure, coordination and extraction studies
;
_journal_issue 16
_journal_name_full 'Journal of the Chemical Society, Dalton Transactions'
_journal_page_first 3101
_journal_paper_doi 10.1039/b202442j
_journal_year 2002
_chemical_formula_sum 'C128 H184 Cl4 La2 N2 O16'
_chemical_formula_weight 2426.39
_chemical_name_systematic
; 
? 
;
_space_group_IT_number 2
_symmetry_cell_setting triclinic
_symmetry_space_group_name_Hall '-P 1'
_symmetry_space_group_name_H-M 'P -1'
_atom_sites_solution_hydrogens geom
_atom_sites_solution_primary direct
_atom_sites_solution_secondary difmap
_audit_creation_method SHELXL-97
_cell_angle_alpha 114.263(10)
_cell_angle_beta 90.246(10)
_cell_angle_gamma 110.439(10)
_cell_formula_units_Z 1
_cell_length_a 15.717(17)
_cell_length_b 16.040(19)
_cell_length_c 16.265(13)
_cell_measurement_temperature 293(2)
_cell_volume 3450(6)
_computing_cell_refinement XDS
_computing_data_collection 'XDS (Kabsch, 1991)'
_computing_data_reduction XDS
_computing_molecular_graphics PLATON(Spek,1994)
_computing_structure_refinement 'SHELXL-93 (Sheldrick, 1993)'
_computing_structure_solution 'SHELXS-86 (Sheldrick, 1990)'
_diffrn_ambient_temperature 293(2)
_diffrn_measurement_device 'Marresearch Image Plate'
_diffrn_measurement_method '95 frames at 2^o intervals, counting time 2 min.'
_diffrn_radiation_monochromator graphite
_diffrn_radiation_source 'fine-focus sealed tube'
_diffrn_radiation_type MoK\a
_diffrn_radiation_wavelength 0.71073
_diffrn_reflns_av_R_equivalents 0.0000
_diffrn_reflns_av_sigmaI/netI 0.0299
_diffrn_reflns_limit_h_max 19
_diffrn_reflns_limit_h_min 0
_diffrn_reflns_limit_k_max 18
_diffrn_reflns_limit_k_min -19
_diffrn_reflns_limit_l_max 19
_diffrn_reflns_limit_l_min -19
_diffrn_reflns_number 8954
_diffrn_reflns_theta_max 25.83
_diffrn_reflns_theta_min 3.02
_exptl_absorpt_coefficient_mu 0.744
_exptl_absorpt_correction_T_max 1.000
_exptl_absorpt_correction_T_min 0.442
_exptl_absorpt_correction_type DIFABS
_exptl_crystal_density_diffrn 1.168
_exptl_crystal_density_method 'not measured'
_exptl_crystal_F_000 1276
_refine_diff_density_max 1.805
_refine_diff_density_min -1.156
_refine_diff_density_rms 0.095
_refine_ls_extinction_method none
_refine_ls_goodness_of_fit_ref 1.112
_refine_ls_hydrogen_treatment mixed
_refine_ls_matrix_type full
_refine_ls_number_parameters 688
_refine_ls_number_reflns 8954
_refine_ls_number_restraints 37
_refine_ls_restrained_S_all 1.121
_refine_ls_R_factor_all 0.0875
_refine_ls_R_factor_gt 0.0659
_refine_ls_shift/su_max 0.072
_refine_ls_shift/su_mean 0.001
_refine_ls_structure_factor_coef Fsqd
_refine_ls_weighting_details 'w=1/[\s^2^(Fo^2^)+(0.1206P)^2^+6.7490P] where P=(Fo^2^+2Fc^2^)/3'
_refine_ls_weighting_scheme calc
_refine_ls_wR_factor_gt 0.1792
_refine_ls_wR_factor_ref 0.1993
_reflns_number_gt 7428
_reflns_number_total 8954
_reflns_threshold_expression >2sigma(I)
_cod_data_source_file b202442j.txt
_cod_data_source_block 1
_cod_depositor_comments
;
The following automatic conversions were performed:

'_refine_ls_weighting_scheme' value 'calc
w=1/[\s^2^(Fo^2^)+(0.1206P)^2^+6.7490P] where P=(Fo^2^+2Fc^2^)/3' was
changed to 'calc'. New tag '_refine_ls_weighting_details' was
created. The value of the new tag was set to
'w=1/[\s^2^(Fo^2^)+(0.1206P)^2^+6.7490P] where P=(Fo^2^+2Fc^2^)/3'.

Automatic conversion script
Id: cif_fix_values 3143 2015-03-26 13:38:13Z robertas 
;
_cod_original_sg_symbol_H-M P-1
_cod_database_code 7011648

loop_
_symmetry_equiv_pos_as_xyz
'x, y, z'
'-x, -y, -z'

loop_
_atom_site_label
_atom_site_type_symbol
_atom_site_fract_x
_atom_site_fract_y
_atom_site_fract_z
_atom_site_U_iso_or_equiv
_atom_site_adp_type
_atom_site_occupancy
_atom_site_calc_flag
_atom_site_refinement_flags
_atom_site_disorder_assembly
_atom_site_disorder_group
La1 La 0.43390(2) 1.05659(2) 0.42492(2) 0.04230(16) Uani 1 d . . .
C21 C 0.3413(5) 0.8799(4) 0.1298(5) 0.0528(16) Uani 1 d . . .
C22 C 0.2628(7) 0.8361(5) 0.0648(6) 0.071(2) Uani 1 d . . .
H22 H 0.2639 0.8558 0.0183 0.085 Uiso 1 calc R . .
C23 C 0.1824(6) 0.7643(5) 0.0656(6) 0.070(2) Uani 1 d . . .
C24 C 0.1821(6) 0.7363(5) 0.1366(5) 0.0626(19) Uani 1 d . . .
H24 H 0.1291 0.6877 0.1382 0.075 Uiso 1 calc R . .
C25 C 0.2595(5) 0.7794(4) 0.2056(5) 0.0509(16) Uani 1 d . . .
C26 C 0.3376(5) 0.8491(4) 0.1996(4) 0.0459(14) Uani 1 d . . .
C27 C 0.2510(5) 0.7504(4) 0.2845(5) 0.0513(16) Uani 1 d . . .
H27A H 0.2317 0.6792 0.2604 0.062 Uiso 1 calc R . .
H27B H 0.3105 0.7814 0.3239 0.062 Uiso 1 calc R . .
C31 C 0.1817(5) 0.7827(4) 0.3394(5) 0.0492(15) Uani 1 d . . .
C32 C 0.0907(5) 0.7171(4) 0.3282(5) 0.0552(18) Uani 1 d . . .
H32 H 0.0738 0.6503 0.2885 0.066 Uiso 1 calc R . .
C33 C 0.0251(5) 0.7476(5) 0.3738(6) 0.0592(19) Uani 1 d . . .
C34 C 0.0526(5) 0.8481(4) 0.4315(6) 0.0538(17) Uani 1 d . . .
H34 H 0.0095 0.8704 0.4624 0.065 Uiso 1 calc R . .
C35 C 0.1405(5) 0.9163(4) 0.4451(5) 0.0456(14) Uani 1 d . . .
C36 C 0.2074(5) 0.8838(4) 0.3992(5) 0.0445(14) Uani 1 d . . .
C37 C 0.1668(5) 1.0269(4) 0.4992(5) 0.0476(15) Uani 1 d . . .
H37A H 0.2269 1.0564 0.5372 0.057 Uiso 1 calc R . .
H37B H 0.1223 1.0393 0.5389 0.057 Uiso 1 calc R . .
C41 C 0.1692(5) 1.0735(4) 0.4343(5) 0.0446(14) Uani 1 d . . .
C42 C 0.0896(5) 1.0446(4) 0.3749(5) 0.0516(16) Uani 1 d . . .
H42 H 0.0350 0.9997 0.3787 0.062 Uiso 1 calc R . .
C43 C 0.0876(5) 1.0798(5) 0.3098(6) 0.0594(18) Uani 1 d . . .
C44 C 0.1697(5) 1.1457(5) 0.3052(5) 0.0548(16) Uani 1 d . . .
H44 H 0.1697 1.1706 0.2627 0.066 Uiso 1 calc R . .
C45 C 0.2522(5) 1.1766(4) 0.3610(5) 0.0483(15) Uani 1 d . . .
C46 C 0.2497(4) 1.1397(4) 0.4263(5) 0.0446(14) Uani 1 d . . .
C47 C 0.3414(5) 1.2426(4) 0.3471(4) 0.0470(15) Uani 1 d . . .
H47A H 0.3915 1.2605 0.3939 0.056 Uiso 1 calc R . .
H47B H 0.3360 1.3030 0.3524 0.056 Uiso 1 calc R . .
C11 C 0.3624(5) 1.1873(5) 0.2509(5) 0.0537(16) Uani 1 d . . .
C12 C 0.3450(5) 1.2075(5) 0.1793(6) 0.0591(18) Uani 1 d . . .
H12 H 0.3252 1.2588 0.1903 0.071 Uiso 1 calc R . .
C13 C 0.3564(6) 1.1529(6) 0.0907(6) 0.065(2) Uani 1 d . . .
C14 C 0.3844(6) 1.0763(6) 0.0776(6) 0.0630(19) Uani 1 d . . .
H14 H 0.3920 1.0383 0.0191 0.076 Uiso 1 calc R . .
C15 C 0.4016(6) 1.0539(5) 0.1485(5) 0.0568(17) Uani 1 d . . .
C16 C 0.3929(5) 1.1105(4) 0.2390(5) 0.0515(16) Uani 1 d . . .
C17 C 0.4241(6) 0.9627(5) 0.1298(6) 0.0598(18) Uani 1 d . . .
H17A H 0.4439 0.9410 0.0709 0.072 Uiso 1 calc R . .
H17B H 0.4742 0.9802 0.1764 0.072 Uiso 1 calc R . .
C200 C 0.0979(9) 0.7156(8) -0.0062(11) 0.119(5) Uani 1 d . . .
C203 C 0.0092(15) 0.698(3) 0.032(2) 0.31(2) Uani 1 d . . .
H20A H 0.0043 0.6544 0.0605 0.375 Uiso 1 calc R . .
H20B H -0.0424 0.6678 -0.0161 0.375 Uiso 1 calc R . .
H20C H 0.0095 0.7597 0.0774 0.375 Uiso 1 calc R . .
C201 C 0.090(2) 0.6209(17) -0.0695(18) 0.274(19) Uani 1 d . . .
H20D H 0.0719 0.5773 -0.0408 0.329 Uiso 1 d . . .
H20E H 0.1467 0.6239 -0.0898 0.329 Uiso 1 d . . .
H20F H 0.0424 0.5976 -0.1207 0.329 Uiso 1 d . . .
C202 C 0.0844(17) 0.7858(16) -0.036(2) 0.256(18) Uani 1 d . . .
H20G H 0.0257 0.7897 -0.0243 0.308 Uiso 1 calc R . .
H20H H 0.0862 0.7636 -0.1000 0.308 Uiso 1 calc R . .
H20I H 0.1325 0.8501 -0.0021 0.308 Uiso 1 calc R . .
C300 C -0.0757(6) 0.6757(6) 0.3595(7) 0.081(3) Uani 1 d . . .
C302 C -0.1393(9) 0.7127(11) 0.337(2) 0.210(14) Uani 1 d . . .
H30A H -0.1324 0.7745 0.3878 0.252 Uiso 1 calc R . .
H30B H -0.2011 0.6656 0.3260 0.252 Uiso 1 calc R . .
H30C H -0.1267 0.7228 0.2838 0.252 Uiso 1 calc R . .
C301 C -0.0941(9) 0.5760(8) 0.2868(15) 0.189(11) Uani 1 d . . .
H30D H -0.1588 0.5362 0.2748 0.227 Uiso 1 calc R . .
H30E H -0.0598 0.5461 0.3060 0.227 Uiso 1 calc R . .
H30F H -0.0758 0.5806 0.2321 0.227 Uiso 1 calc R . .
C303 C -0.0967(15) 0.6772(14) 0.4468(14) 0.212(13) Uani 1 d . . .
H30G H -0.1621 0.6459 0.4419 0.255 Uiso 1 calc R . .
H30H H -0.0753 0.7446 0.4930 0.255 Uiso 1 calc R . .
H30I H -0.0664 0.6422 0.4633 0.255 Uiso 1 calc R . .
C400 C -0.0013(6) 1.0438(8) 0.2434(8) 0.086(3) Uani 1 d . . .
C403 C 0.0171(12) 1.027(3) 0.1520(11) 0.32(3) Uani 1 d . . .
H40A H 0.0314 0.9686 0.1253 0.382 Uiso 1 calc R . .
H40B H 0.0684 1.0829 0.1549 0.382 Uiso 1 calc R . .
H40C H -0.0364 1.0173 0.1150 0.382 Uiso 1 calc R . .
C401 C -0.0700(14) 0.9540(19) 0.238(2) 0.29(2) Uani 1 d . . .
H40D H -0.0492 0.9007 0.2104 0.347 Uiso 1 calc R . .
H40E H -0.1264 0.9389 0.2018 0.347 Uiso 1 calc R . .
H40F H -0.0804 0.9624 0.2987 0.347 Uiso 1 calc R . .
C402 C -0.0351(16) 1.1275(19) 0.2729(19) 0.234(14) Uani 1 d . . .
H40G H -0.0335 1.1488 0.2256 0.281 Uiso 1 calc R . .
H40H H 0.0039 1.1818 0.3281 0.281 Uiso 1 calc R . .
H40I H -0.0972 1.1049 0.2837 0.281 Uiso 1 calc R . .
C100 C 0.3388(8) 1.1763(7) 0.0118(8) 0.087(3) Uani 1 d . . .
C101 C 0.3078(19) 1.0880(13) -0.0818(12) 0.193(10) Uani 1 d . . .
H10A H 0.2516 1.0383 -0.0819 0.232 Uiso 1 calc R . .
H10B H 0.3547 1.0611 -0.0953 0.232 Uiso 1 calc R . .
H10C H 0.2975 1.1086 -0.1272 0.232 Uiso 1 calc R . .
C102 C 0.260(2) 1.211(2) 0.0180(14) 0.30(2) Uani 1 d . . .
H10D H 0.2058 1.1632 0.0233 0.358 Uiso 1 calc R . .
H10E H 0.2482 1.2181 -0.0362 0.358 Uiso 1 calc R . .
H10F H 0.2762 1.2736 0.0707 0.358 Uiso 1 calc R . .
C103 C 0.4227(14) 1.246(2) 0.0042(19) 0.266(18) Uani 1 d . . .
H10G H 0.4382 1.3096 0.0551 0.319 Uiso 1 calc R . .
H10H H 0.4139 1.2507 -0.0518 0.319 Uiso 1 calc R . .
H10I H 0.4718 1.2232 0.0043 0.319 Uiso 1 calc R . .
O250 O 0.4146(3) 0.8960(3) 0.2698(3) 0.0477(10) Uani 1 d . . .
C251 C 0.4770(6) 0.8464(5) 0.2586(5) 0.0591(18) Uani 1 d . . .
H25A H 0.5183 0.8616 0.2180 0.071 Uiso 1 calc R . .
H25B H 0.4425 0.7753 0.2310 0.071 Uiso 1 calc R . .
C252 C 0.5325(5) 0.8792(5) 0.3503(5) 0.0520(16) Uani 1 d . . .
O254 O 0.5958(4) 0.8516(4) 0.3496(4) 0.0703(14) Uani 1 d . . .
O253 O 0.5086(4) 0.9329(4) 0.4206(3) 0.0600(12) Uani 1 d . . .
O350 O 0.2927(3) 0.9472(3) 0.4129(4) 0.0540(12) Uani 1 d . . .
O450 O 0.3326(3) 1.1664(3) 0.4802(3) 0.0461(10) Uani 1 d . . .
C451 C 0.3617(5) 1.2604(4) 0.5612(5) 0.0516(16) Uani 1 d . . .
H45A H 0.3314 1.2523 0.6108 0.062 Uiso 1 calc R . .
H45B H 0.3467 1.3081 0.5485 0.062 Uiso 1 calc R . .
C452 C 0.4646(5) 1.2947(4) 0.5864(5) 0.0469(15) Uani 1 d . . .
O453 O 0.5071(3) 1.2462(3) 0.5372(4) 0.0579(12) Uani 1 d . . .
N454 N 0.5069(4) 1.3772(4) 0.6626(5) 0.0646(18) Uani 1 d D . .
C500 C 0.4586(6) 1.4347(6) 0.7202(6) 0.085(3) Uani 1 d D . .
H50A H 0.4043 1.4246 0.6828 0.102 Uiso 1 calc R . .
H50B H 0.4982 1.5045 0.7456 0.102 Uiso 1 calc R . .
C501 C 0.4285(8) 1.4079(8) 0.7995(7) 0.101(3) Uani 1 d D . .
H50C H 0.3883 1.3384 0.7751 0.121 Uiso 1 calc R . .
H50D H 0.4822 1.4192 0.8385 0.121 Uiso 1 calc R . .
C502 C 0.3778(10) 1.4724(9) 0.8548(8) 0.121(4) Uani 1 d D . .
H50E H 0.4185 1.5414 0.8766 0.145 Uiso 1 calc R . .
H50F H 0.3249 1.4604 0.8143 0.145 Uiso 1 calc R . .
C503 C 0.3459(18) 1.4562(15) 0.9336(12) 0.191(10) Uani 1 d D . .
H50G H 0.3970 1.4622 0.9722 0.230 Uiso 1 calc R . .
H50H H 0.2992 1.3898 0.9125 0.230 Uiso 1 calc R . .
C504 C 0.304(3) 1.535(2) 0.991(2) 0.260(17) Uani 1 d D . .
H50I H 0.3545 1.5970 1.0288 0.312 Uiso 1 calc R . .
H50J H 0.2706 1.5459 0.9488 0.312 Uiso 1 calc R . .
C505 C 0.243(2) 1.503(2) 1.049(2) 0.32(2) Uani 1 d D . .
H50K H 0.2007 1.4354 1.0138 0.383 Uiso 1 calc R . .
H50L H 0.2084 1.5446 1.0708 0.383 Uiso 1 calc R . .
H50M H 0.2784 1.5078 1.0998 0.383 Uiso 1 calc R . .
C600 C 0.6054(5) 1.4084(6) 0.6936(7) 0.078(3) Uani 1 d D . .
H60A H 0.6210 1.3504 0.6697 0.094 Uiso 1 calc R A 1
H60B H 0.6168 1.4360 0.7599 0.094 Uiso 1 calc R A 1
C601 C 0.6682(6) 1.4836(10) 0.6655(13) 0.153(8) Uani 0.396(16) d PD B 1
H60C H 0.6435 1.5332 0.6719 0.184 Uiso 0.396(16) calc PR B 1
H60D H 0.6756 1.4518 0.6024 0.184 Uiso 0.396(16) calc PR B 1
C602 C 0.7636(12) 1.533(2) 0.732(2) 0.111(5) Uiso 0.396(16) d PD B 1
H60E H 0.7537 1.5595 0.7950 0.133 Uiso 0.396(16) calc PR B 1
H60F H 0.7876 1.4821 0.7236 0.133 Uiso 0.396(16) calc PR B 1
C603 C 0.8334(16) 1.614(2) 0.716(3) 0.135(7) Uiso 0.396(16) d PD B 1
H60G H 0.8485 1.6759 0.7708 0.162 Uiso 0.396(16) calc PR B 1
H60H H 0.8063 1.6195 0.6664 0.162 Uiso 0.396(16) calc PR B 1
C604 C 0.923(2) 1.597(4) 0.694(4) 0.220(14) Uiso 0.396(16) d PD B 1
H60I H 0.9431 1.5753 0.7352 0.264 Uiso 0.396(16) calc PR B 1
H60J H 0.9715 1.6587 0.7017 0.264 Uiso 0.396(16) calc PR B 1
C605 C 0.906(6) 1.517(6) 0.593(5) 0.30(3) Uiso 0.396(16) d PD B 1
H60K H 0.9619 1.5071 0.5792 0.364 Uiso 0.396(16) calc PR B 1
H60L H 0.8868 1.5394 0.5524 0.364 Uiso 0.396(16) calc PR B 1
H60M H 0.8588 1.4562 0.5858 0.364 Uiso 0.396(16) calc PR B 1
C701 C 0.6682(6) 1.4836(10) 0.6655(13) 0.153(8) Uani 0.604(16) d PD B 2
H70A H 0.6573 1.5443 0.6952 0.184 Uiso 0.604(16) calc PR B 2
H70B H 0.6516 1.4592 0.6000 0.184 Uiso 0.604(16) calc PR B 2
C702 C 0.7707(9) 1.5083(15) 0.6879(17) 0.111(5) Uiso 0.604(16) d PD B 2
H70E H 0.7904 1.5508 0.7531 0.133 Uiso 0.604(16) calc PR B 2
H70F H 0.7781 1.4471 0.6763 0.133 Uiso 0.604(16) calc PR B 2
C703 C 0.8371(12) 1.5579(19) 0.6387(19) 0.135(7) Uiso 0.604(16) d PD B 2
H70G H 0.8339 1.6212 0.6513 0.162 Uiso 0.604(16) calc PR B 2
H70H H 0.8204 1.5166 0.5731 0.162 Uiso 0.604(16) calc PR B 2
C704 C 0.9371(14) 1.574(4) 0.673(3) 0.220(14) Uiso 0.604(16) d PD B 2
H70I H 0.9558 1.6222 0.7368 0.264 Uiso 0.604(16) calc PR B 2
H70J H 0.9367 1.5118 0.6700 0.264 Uiso 0.604(16) calc PR B 2
C705 C 1.008(2) 1.608(4) 0.619(4) 0.30(3) Uiso 0.604(16) d PD B 2
H70K H 1.0089 1.6696 0.6218 0.364 Uiso 0.604(16) calc PR B 2
H70L H 0.9914 1.5591 0.5562 0.364 Uiso 0.604(16) calc PR B 2
H70M H 1.0675 1.6176 0.6442 0.364 Uiso 0.604(16) calc PR B 2
O150 O 0.4121(4) 1.0941(3) 0.3079(3) 0.0581(12) Uani 1 d . C 2
O70 O 0.5968(5) 1.1187(5) 0.3849(6) 0.104(3) Uani 1 d . C 2
C71 C 0.6860(7) 1.1454(9) 0.4277(9) 0.093(3) Uani 1 d . C 2
H71 H 0.6802 1.1197 0.4735 0.112 Uiso 1 calc R C 2
C72 C 0.7359(10) 1.2536(10) 0.4761(11) 0.130(5) Uani 1 d . C 2
H72A H 0.7205 1.2779 0.5362 0.156 Uiso 1 calc R C 2
H72B H 0.7188 1.2841 0.4425 0.156 Uiso 1 calc R C 2
H72C H 0.8011 1.2692 0.4811 0.156 Uiso 1 calc R C 2
C73 C 0.7359(12) 1.0963(14) 0.3595(17) 0.166(8) Uani 1 d . C 2
H73A H 0.7462 1.1232 0.3157 0.199 Uiso 1 calc R C 2
H73B H 0.6997 1.0264 0.3284 0.199 Uiso 1 calc R C 2
H73C H 0.7940 1.1074 0.3899 0.199 Uiso 1 calc R C 2
C50 C 0.4350(14) 1.5862(15) 0.582(2) 0.132(9) Uiso 0.50 d PD D 2
H50K' H 0.4614 1.6157 0.6459 0.159 Uiso 0.50 calc PR D 2
H50L' H 0.4402 1.6386 0.5643 0.159 Uiso 0.50 calc PR D 2
Cl51 Cl 0.4907(9) 1.5109(9) 0.5133(9) 0.140(3) Uiso 0.50 d PD . 2
Cl52 Cl 0.3197(8) 1.5054(8) 0.5606(9) 0.178(4) Uiso 0.50 d PD D 2
C60 C 0.661(3) 1.216(3) 0.195(3) 0.186(16) Uiso 0.50 d PD E 2
H60K' H 0.7269 1.2360 0.2103 0.223 Uiso 0.50 calc PR E 2
H60L' H 0.6356 1.1507 0.1432 0.223 Uiso 0.50 calc PR E 2
Cl61 Cl 0.6044(19) 1.2188(16) 0.2921(17) 0.328(11) Uiso 0.50 d PD E 2
Cl62 Cl 0.634(2) 1.304(2) 0.173(2) 0.394(15) Uiso 0.50 d PD E 2

loop_
_atom_site_aniso_label
_atom_site_aniso_U_11
_atom_site_aniso_U_22
_atom_site_aniso_U_33
_atom_site_aniso_U_23
_atom_site_aniso_U_13
_atom_site_aniso_U_12
La1 0.0415(2) 0.0427(2) 0.0423(3) 0.01757(16) 0.00652(17) 0.01707(15)
C21 0.067(4) 0.050(3) 0.044(4) 0.017(3) 0.009(3) 0.029(3)
C22 0.101(7) 0.062(4) 0.043(4) 0.014(3) -0.014(4) 0.036(4)
C23 0.072(5) 0.056(4) 0.062(5) 0.009(3) -0.014(4) 0.022(4)
C24 0.071(5) 0.051(4) 0.052(4) 0.012(3) -0.005(4) 0.020(3)
C25 0.055(4) 0.038(3) 0.052(4) 0.010(3) 0.011(3) 0.022(3)
C26 0.057(4) 0.045(3) 0.035(3) 0.013(2) 0.003(3) 0.025(3)
C27 0.061(4) 0.039(3) 0.056(4) 0.021(3) 0.015(3) 0.021(3)
C31 0.058(4) 0.047(3) 0.051(4) 0.026(3) 0.015(3) 0.024(3)
C32 0.056(4) 0.033(3) 0.064(5) 0.018(3) 0.015(4) 0.008(3)
C33 0.048(4) 0.051(4) 0.069(5) 0.025(3) 0.015(4) 0.010(3)
C34 0.051(4) 0.049(3) 0.063(5) 0.027(3) 0.020(4) 0.019(3)
C35 0.049(4) 0.038(3) 0.048(4) 0.020(3) 0.011(3) 0.014(2)
C36 0.049(3) 0.035(3) 0.044(4) 0.015(2) 0.008(3) 0.012(2)
C37 0.049(4) 0.041(3) 0.047(4) 0.015(3) 0.013(3) 0.017(2)
C41 0.048(3) 0.038(3) 0.045(4) 0.016(2) 0.012(3) 0.017(2)
C42 0.041(3) 0.047(3) 0.058(4) 0.018(3) 0.011(3) 0.013(3)
C43 0.048(4) 0.063(4) 0.062(5) 0.021(3) 0.008(4) 0.023(3)
C44 0.054(4) 0.052(3) 0.062(5) 0.028(3) 0.007(4) 0.021(3)
C45 0.049(3) 0.040(3) 0.059(4) 0.023(3) 0.011(3) 0.019(2)
C46 0.042(3) 0.035(3) 0.052(4) 0.016(2) 0.007(3) 0.014(2)
C47 0.055(4) 0.031(3) 0.037(3) 0.007(2) -0.002(3) 0.007(2)
C11 0.046(4) 0.053(3) 0.067(5) 0.035(3) 0.019(4) 0.013(3)
C12 0.056(4) 0.060(4) 0.078(5) 0.050(4) 0.015(4) 0.017(3)
C13 0.067(5) 0.073(4) 0.066(5) 0.050(4) 0.008(4) 0.014(4)
C14 0.072(5) 0.074(4) 0.057(5) 0.043(4) 0.019(4) 0.026(4)
C15 0.065(4) 0.057(4) 0.048(4) 0.028(3) 0.012(4) 0.018(3)
C16 0.049(4) 0.046(3) 0.062(4) 0.031(3) 0.016(3) 0.013(3)
C17 0.074(5) 0.070(4) 0.052(4) 0.034(3) 0.026(4) 0.038(4)
C200 0.098(8) 0.090(7) 0.122(11) 0.014(7) -0.043(8) 0.024(6)
C203 0.119(16) 0.44(5) 0.29(4) 0.24(4) -0.09(2) -0.09(2)
C201 0.27(3) 0.183(17) 0.19(2) -0.100(18) -0.17(2) 0.104(18)
C202 0.20(2) 0.21(2) 0.32(4) 0.11(2) -0.15(3) 0.059(16)
C300 0.056(5) 0.058(4) 0.093(7) 0.017(4) 0.021(5) 0.002(4)
C302 0.060(7) 0.115(10) 0.34(3) 0.014(14) 0.012(13) 0.017(7)
C301 0.079(8) 0.068(6) 0.27(2) -0.025(9) 0.047(11) -0.021(6)
C303 0.154(16) 0.183(16) 0.166(17) 0.062(13) 0.061(15) -0.067(14)
C400 0.049(4) 0.108(7) 0.089(7) 0.040(5) -0.001(5) 0.024(4)
C403 0.089(11) 0.62(6) 0.063(9) 0.05(2) -0.013(8) 0.05(2)
C401 0.143(16) 0.28(3) 0.36(4) 0.23(3) -0.16(2) -0.108(19)
C402 0.167(17) 0.36(3) 0.19(3) 0.09(2) -0.041(18) 0.17(2)
C100 0.090(7) 0.094(6) 0.092(8) 0.066(6) 0.001(6) 0.023(5)
C101 0.32(3) 0.193(17) 0.088(11) 0.071(11) -0.019(15) 0.108(17)
C102 0.51(6) 0.55(5) 0.110(14) 0.19(2) 0.11(2) 0.46(5)
C103 0.145(16) 0.40(3) 0.30(3) 0.32(3) -0.047(18) -0.049(19)
O250 0.055(3) 0.053(2) 0.045(3) 0.0239(19) 0.011(2) 0.0293(19)
C251 0.067(5) 0.066(4) 0.055(4) 0.024(3) 0.023(4) 0.041(3)
C252 0.054(4) 0.052(3) 0.055(4) 0.023(3) 0.012(3) 0.026(3)
O254 0.069(3) 0.089(4) 0.074(4) 0.037(3) 0.015(3) 0.051(3)
O253 0.077(3) 0.077(3) 0.041(3) 0.024(2) 0.010(2) 0.049(3)
O350 0.045(2) 0.042(2) 0.069(3) 0.022(2) 0.022(2) 0.0134(18)
O450 0.046(2) 0.039(2) 0.047(3) 0.0134(17) 0.000(2) 0.0166(17)
C451 0.048(4) 0.039(3) 0.056(4) 0.011(3) 0.008(3) 0.016(3)
C452 0.046(3) 0.039(3) 0.048(4) 0.014(3) -0.001(3) 0.013(2)
O453 0.045(2) 0.052(2) 0.066(3) 0.019(2) 0.012(2) 0.0147(19)
N454 0.052(3) 0.051(3) 0.070(5) 0.011(3) -0.007(3) 0.016(2)
C500 0.087(6) 0.066(5) 0.077(7) 0.001(4) -0.011(5) 0.040(4)
C501 0.109(9) 0.111(8) 0.069(7) 0.017(6) 0.007(6) 0.054(6)
C502 0.126(11) 0.129(10) 0.100(10) 0.031(7) 0.013(8) 0.065(8)
C503 0.27(3) 0.27(2) 0.103(13) 0.103(14) 0.084(16) 0.15(2)
C504 0.28(4) 0.41(4) 0.23(3) 0.17(3) 0.19(3) 0.26(3)
C505 0.34(6) 0.21(3) 0.35(6) 0.08(3) -0.02(4) 0.09(3)
C600 0.072(5) 0.060(4) 0.076(6) 0.010(4) -0.012(5) 0.020(4)
C601 0.074(7) 0.112(9) 0.26(2) 0.104(11) -0.034(10) -0.004(6)
C701 0.074(7) 0.112(9) 0.26(2) 0.104(11) -0.034(10) -0.004(6)
O150 0.077(3) 0.061(3) 0.048(3) 0.030(2) 0.010(3) 0.032(2)
O70 0.070(4) 0.102(5) 0.136(7) 0.054(4) 0.035(5) 0.027(3)
C71 0.054(5) 0.135(9) 0.110(9) 0.074(7) 0.027(6) 0.034(5)
C72 0.102(9) 0.143(11) 0.114(11) 0.069(9) -0.007(8) -0.001(8)
C73 0.119(12) 0.214(17) 0.25(2) 0.140(16) 0.099(15) 0.105(12)

loop_
_atom_type_symbol
_atom_type_description
_atom_type_scat_dispersion_real
_atom_type_scat_dispersion_imag
_atom_type_scat_source
C C 0.0033 0.0016 'International Tables Vol C Tables 4.2.6.8 and 6.1.1.4'
H H 0.0000 0.0000 'International Tables Vol C Tables 4.2.6.8 and 6.1.1.4'
N N 0.0061 0.0033 'International Tables Vol C Tables 4.2.6.8 and 6.1.1.4'
O O 0.0106 0.0060 'International Tables Vol C Tables 4.2.6.8 and 6.1.1.4'
La La -0.2871 2.4523 'International Tables Vol C Tables 4.2.6.8 and 6.1.1.4'
Cl Cl 0.1484 0.1585 'International Tables Vol C Tables 4.2.6.8 and 6.1.1.4'

loop_
_geom_angle_atom_site_label_1
_geom_angle_atom_site_label_2
_geom_angle_atom_site_label_3
_geom_angle
_geom_angle_site_symmetry_1
_geom_angle_site_symmetry_3
_geom_angle_publ_flag
O350 La1 O150 101.4(2) . . ?
O350 La1 O253 92.5(2) . 2_676 ?
O150 La1 O253 163.37(18) . 2_676 ?
O350 La1 O70 156.8(2) . . ?
O150 La1 O70 75.3(3) . . ?
O253 La1 O70 95.4(3) 2_676 . ?
O350 La1 O253 91.3(2) . . ?
O150 La1 O253 125.69(17) . . ?
O253 La1 O253 62.24(17) 2_676 . ?
O70 La1 O253 73.4(2) . . ?
O350 La1 O453 127.76(16) . . ?
O150 La1 O453 89.79(19) . . ?
O253 La1 O453 74.39(18) 2_676 . ?
O70 La1 O453 75.4(2) . . ?
O253 La1 O453 122.60(18) . . ?
O350 La1 O450 75.95(17) . . ?
O150 La1 O450 74.89(17) . . ?
O253 La1 O450 100.12(14) 2_676 . ?
O70 La1 O450 123.7(2) . . ?
O253 La1 O450 158.19(17) . . ?
O453 La1 O450 57.95(15) . . ?
O350 La1 O250 76.04(16) . . ?
O150 La1 O250 73.69(17) . . ?
O253 La1 O250 119.05(15) 2_676 . ?
O70 La1 O250 81.1(2) . . ?
O253 La1 O250 58.54(16) . . ?
O453 La1 O250 154.10(16) . . ?
O450 La1 O250 132.20(14) . . ?
C22 C21 C26 117.3(7) . . ?
C22 C21 C17 120.8(7) . . ?
C26 C21 C17 121.7(7) . . ?
C21 C22 C23 123.1(8) . . ?
C22 C23 C24 117.4(7) . . ?
C22 C23 C200 122.8(11) . . ?
C24 C23 C200 119.7(10) . . ?
C23 C24 C25 122.0(8) . . ?
C26 C25 C24 117.4(7) . . ?
C26 C25 C27 123.9(7) . . ?
C24 C25 C27 118.6(7) . . ?
C25 C26 C21 122.7(7) . . ?
C25 C26 O250 118.3(6) . . ?
C21 C26 O250 118.8(6) . . ?
C31 C27 C25 110.5(6) . . ?
C32 C31 C36 118.9(6) . . ?
C32 C31 C27 122.5(6) . . ?
C36 C31 C27 118.5(6) . . ?
C33 C32 C31 122.7(6) . . ?
C32 C33 C34 116.9(6) . . ?
C32 C33 C300 122.6(6) . . ?
C34 C33 C300 120.5(7) . . ?
C35 C34 C33 123.4(7) . . ?
C34 C35 C36 119.2(5) . . ?
C34 C35 C37 122.9(6) . . ?
C36 C35 C37 117.6(5) . . ?
O350 C36 C31 120.6(6) . . ?
O350 C36 C35 120.4(5) . . ?
C31 C36 C35 119.0(6) . . ?
C35 C37 C41 109.9(5) . . ?
C46 C41 C42 117.1(6) . . ?
C46 C41 C37 122.9(6) . . ?
C42 C41 C37 119.9(6) . . ?
C41 C42 C43 123.1(6) . . ?
C44 C43 C42 117.1(7) . . ?
C44 C43 C400 121.2(8) . . ?
C42 C43 C400 121.6(8) . . ?
C43 C44 C45 123.1(7) . . ?
C44 C45 C46 117.3(6) . . ?
C44 C45 C47 120.3(7) . . ?
C46 C45 C47 122.3(6) . . ?
C41 C46 O450 119.5(6) . . ?
C41 C46 C45 122.2(6) . . ?
O450 C46 C45 118.1(6) . . ?
C45 C47 C11 109.8(5) . . ?
C12 C11 C16 122.1(7) . . ?
C12 C11 C47 121.0(6) . . ?
C16 C11 C47 116.7(6) . . ?
C11 C12 C13 121.7(7) . . ?
C14 C13 C12 116.9(7) . . ?
C14 C13 C100 121.3(8) . . ?
C12 C13 C100 121.7(8) . . ?
C13 C14 C15 122.5(8) . . ?
C14 C15 C16 121.1(7) . . ?
C14 C15 C17 121.0(7) . . ?
C16 C15 C17 117.7(7) . . ?
O150 C16 C15 122.8(6) . . ?
O150 C16 C11 121.6(6) . . ?
C15 C16 C11 115.6(7) . . ?
C21 C17 C15 110.8(7) . . ?
C201 C200 C202 122(2) . . ?
C201 C200 C23 111.0(12) . . ?
C202 C200 C23 111.6(12) . . ?
C201 C200 C203 104(2) . . ?
C202 C200 C203 94(2) . . ?
C23 C200 C203 113.0(16) . . ?
C302 C300 C303 101.8(16) . . ?
C302 C300 C301 109.0(14) . . ?
C303 C300 C301 113.7(13) . . ?
C302 C300 C33 110.9(10) . . ?
C303 C300 C33 108.9(10) . . ?
C301 C300 C33 112.1(8) . . ?
C401 C400 C403 108.1(19) . . ?
C401 C400 C402 112(2) . . ?
C403 C400 C402 105(2) . . ?
C401 C400 C43 112.6(11) . . ?
C403 C400 C43 111.2(11) . . ?
C402 C400 C43 107.7(11) . . ?
C103 C100 C102 112.0(18) . . ?
C103 C100 C101 104.8(19) . . ?
C102 C100 C101 101.5(16) . . ?
C103 C100 C13 110.2(10) . . ?
C102 C100 C13 113.2(11) . . ?
C101 C100 C13 114.6(10) . . ?
C26 O250 C251 116.0(5) . . ?
C26 O250 La1 122.2(3) . . ?
C251 O250 La1 121.4(4) . . ?
O250 C251 C252 110.2(5) . . ?
O254 C252 O253 126.4(7) . . ?
O254 C252 C251 117.0(6) . . ?
O253 C252 C251 116.6(6) . . ?
C252 O253 La1 116.4(4) . 2_676 ?
C252 O253 La1 124.8(5) . . ?
La1 O253 La1 117.76(17) 2_676 . ?
C36 O350 La1 174.7(5) . . ?
C46 O450 C451 115.2(5) . . ?
C46 O450 La1 120.5(3) . . ?
C451 O450 La1 124.1(4) . . ?
O450 C451 C452 106.2(5) . . ?
O453 C452 N454 122.1(6) . . ?
O453 C452 C451 120.4(5) . . ?
N454 C452 C451 117.5(6) . . ?
C452 O453 La1 125.1(4) . . ?
C452 N454 C500 122.7(6) . . ?
C452 N454 C600 119.1(6) . . ?
C500 N454 C600 118.0(6) . . ?
N454 C500 C501 113.4(8) . . ?
C502 C501 C500 108.7(9) . . ?
C503 C502 C501 115.1(11) . . ?
C502 C503 C504 109.9(14) . . ?
C505 C504 C503 112.6(17) . . ?
N454 C600 C701 114.7(8) . . ?
N454 C600 C601 114.7(8) . . ?
C600 C601 C602 105.6(12) . . ?
C603 C602 C601 112.6(18) . . ?
C602 C603 C604 114(2) . . ?
C603 C604 C605 110(2) . . ?
C600 C701 C702 115.4(11) . . ?
C703 C702 C701 119.2(16) . . ?
C702 C703 C704 108.8(16) . . ?
C705 C704 C703 114(2) . . ?
C16 O150 La1 175.5(5) . . ?
C71 O70 La1 133.9(8) . . ?
O70 C71 C72 112.3(10) . . ?
O70 C71 C73 109.2(13) . . ?
C72 C71 C73 112.6(11) . . ?
Cl52 C50 Cl51 104.6(11) . . ?
Cl62 C60 Cl61 100.5(13) . . ?

loop_
_geom_bond_atom_site_label_1
_geom_bond_atom_site_label_2
_geom_bond_distance
_geom_bond_site_symmetry_2
_geom_bond_publ_flag
La1 O350 2.245(5) . ?
La1 O150 2.276(5) . ?
La1 O253 2.586(6) 2_676 ?
La1 O70 2.595(7) . ?
La1 O253 2.613(5) . ?
La1 O453 2.623(5) . ?
La1 O450 2.667(5) . ?
La1 O250 2.683(5) . ?
C21 C22 1.382(11) . ?
C21 C26 1.406(10) . ?
C21 C17 1.500(10) . ?
C22 C23 1.386(13) . ?
C23 C24 1.401(13) . ?
C23 C200 1.500(15) . ?
C24 C25 1.408(11) . ?
C25 C26 1.378(10) . ?
C25 C27 1.526(10) . ?
C26 O250 1.407(8) . ?
C27 C31 1.508(10) . ?
C31 C32 1.406(10) . ?
C31 C36 1.407(8) . ?
C32 C33 1.382(11) . ?
C33 C34 1.390(9) . ?
C33 C300 1.547(10) . ?
C34 C35 1.377(10) . ?
C35 C36 1.417(9) . ?
C35 C37 1.514(8) . ?
C36 O350 1.318(8) . ?
C37 C41 1.517(9) . ?
C41 C46 1.387(9) . ?
C41 C42 1.391(10) . ?
C42 C43 1.393(11) . ?
C43 C44 1.379(11) . ?
C43 C400 1.537(13) . ?
C44 C45 1.386(10) . ?
C45 C46 1.407(10) . ?
C45 C47 1.516(9) . ?
C46 O450 1.393(8) . ?
C47 C11 1.553(10) . ?
C11 C12 1.380(11) . ?
C11 C16 1.415(10) . ?
C12 C13 1.397(12) . ?
C13 C14 1.382(12) . ?
C13 C100 1.527(13) . ?
C14 C15 1.392(11) . ?
C15 C16 1.414(10) . ?
C15 C17 1.534(10) . ?
C16 O150 1.308(9) . ?
C200 C201 1.40(2) . ?
C200 C202 1.47(3) . ?
C200 C203 1.52(3) . ?
C300 C302 1.44(2) . ?
C300 C303 1.45(2) . ?
C300 C301 1.470(14) . ?
C400 C401 1.435(19) . ?
C400 C403 1.45(2) . ?
C400 C402 1.51(2) . ?
C100 C103 1.443(18) . ?
C100 C102 1.51(2) . ?
C100 C101 1.52(2) . ?
O250 C251 1.433(8) . ?
C251 C252 1.512(12) . ?
C252 O254 1.220(9) . ?
C252 O253 1.269(8) . ?
O253 La1 2.586(6) 2_676 ?
O450 C451 1.448(7) . ?
C451 C452 1.508(9) . ?
C452 O453 1.245(8) . ?
C452 N454 1.326(9) . ?
N454 C500 1.445(9) . ?
N454 C600 1.465(9) . ?
C500 C501 1.547(13) . ?
C501 C502 1.528(12) . ?
C502 C503 1.467(15) . ?
C503 C504 1.577(17) . ?
C504 C505 1.470(18) . ?
C600 C701 1.505(12) . ?
C600 C601 1.505(12) . ?
C601 C602 1.583(18) . ?
C602 C603 1.496(19) . ?
C603 C604 1.54(2) . ?
C604 C605 1.56(2) . ?
C701 C702 1.522(15) . ?
C702 C703 1.520(17) . ?
C703 C704 1.565(19) . ?
C704 C705 1.52(2) . ?
O70 C71 1.400(14) . ?
C71 C72 1.472(16) . ?
C71 C73 1.48(2) . ?
C50 Cl52 1.753(17) . ?
C50 Cl51 1.762(17) . ?
C60 Cl62 1.777(19) . ?
C60 Cl61 1.808(19) . ?
